data_1533384
loop_
_publ_author_name
'Ahuja, R.'

_publ_section_title
;
 Calculated high pressure crystal structure transformations for phosphorus
;
_journal_name_full 'Physica Status Solidi, Sectio B: Basic Research'
_journal_page_first 282
_journal_page_last 287
_journal_paper_doi 10.1002/pssb.200301569
_journal_volume 235
_journal_year 2003
_chemical_formula_sum P
_space_group_IT_number 166
_symmetry_space_group_name_Hall '-P 3* 2'
_symmetry_space_group_name_H-M 'R -3 m :R'
_cell_angle_alpha 57.51
_cell_angle_beta 57.51
_cell_angle_gamma 57.51
_cell_formula_units_Z 2
_cell_length_a 3.5649
_cell_length_b 3.5649
_cell_length_c 3.5649
_cell_volume 30.201
_citation_journal_id_ASTM PSSBBD
_cod_data_source_file Ahuja_PSSBBD_2003_666.cif
_cod_data_source_block P1
_cod_original_cell_volume 30.20065
_cod_original_sg_symbol_Hall '-R 3 2" (-y+z,x+z,-x+y+z)'
_cod_original_formula_sum P1
_cod_struct_determination_method theoretical
_cod_database_code 1533384

loop_
_symmetry_equiv_pos_as_xyz
x,y,z
z,x,y
y,z,x
-y,-x,-z
-z,-y,-x
-x,-z,-y
-x,-y,-z
-z,-x,-y
-y,-z,-x
y,x,z
z,y,x
x,z,y

loop_
_atom_site_label
_atom_site_type_symbol
_atom_site_fract_x
_atom_site_fract_y
_atom_site_fract_z
_atom_site_occupancy
_atom_site_U_iso_or_equiv
P1 P 0.2313 0.2313 0.2313 1 0.0
